data_2205128
loop_
_publ_author_name
'Yang, Qian'
'Gao, Shan'
'Huo, Li-Hua'

_publ_section_title
;
 Hexaaquamagnesium(II) benzene-1,4-dioxyacetate
;
_journal_issue 2
_journal_name_full 'Acta Crystallographica Section E'
_journal_page_first m277
_journal_page_last m278
_journal_paper_doi 10.1107/S1600536805000498
_journal_volume 61
_journal_year 2005
_chemical_formula_iupac '[Mg (H2 O1)6] (C10 H8 O6)'
_chemical_formula_moiety 'H12 O6 Mg 2+, C10 H8 O6 2-'
_chemical_formula_sum 'C10 H20 Mg O12'
_chemical_formula_weight 356.57
_chemical_name_common
;
Hexaaquamagnesium(II) benzene-1,4-dioxyacetate
;
_chemical_name_systematic
;
Hexaaquamagnesium(II) p-phenylenebis(oxyacetate)
;
_space_group_IT_number 2
_symmetry_cell_setting triclinic
_symmetry_space_group_name_Hall '-P 1'
_symmetry_space_group_name_H-M 'P -1'
_atom_sites_solution_hydrogens geom
_atom_sites_solution_primary direct
_atom_sites_solution_secondary difmap
_cell_angle_alpha 102.11(3)
_cell_angle_beta 95.59(3)
_cell_angle_gamma 106.68(3)
_cell_formula_units_Z 1
_cell_length_a 5.5677(11)
_cell_length_b 6.3662(13)
_cell_length_c 11.620(2)
_cell_measurement_reflns_used 3689
_cell_measurement_temperature 296(2)
_cell_measurement_theta_max 27.47
_cell_measurement_theta_min 3.45
_cell_volume 380.26(16)
_computing_cell_refinement RAPID-AUTO
_computing_data_collection 'RAPID-AUTO (Rigaku, 1998)'
_computing_data_reduction 'CrystalStructure (Rigaku/MSC, 2002)'
_computing_molecular_graphics 'ORTEPII (Johnson, 1976)'
_computing_publication_material SHELXL97
_computing_structure_refinement 'SHELXL97 (Sheldrick, 1997)'
_computing_structure_solution 'SHELXS97 (Sheldrick, 1997)'
_diffrn_ambient_temperature 296(2)
_diffrn_detector_area_resol_mean 10
_diffrn_measured_fraction_theta_full 0.975
_diffrn_measured_fraction_theta_max 0.975
_diffrn_measurement_device_type 'Rigaku R-AXIS RAPID'
_diffrn_measurement_method \w
_diffrn_radiation_monochromator graphite
_diffrn_radiation_source 'fine-focus sealed tube'
_diffrn_radiation_type MoK\a
_diffrn_radiation_wavelength 0.71073
_diffrn_reflns_av_R_equivalents 0.0272
_diffrn_reflns_av_sigmaI/netI 0.0407
_diffrn_reflns_limit_h_max 7
_diffrn_reflns_limit_h_min -7
_diffrn_reflns_limit_k_max 8
_diffrn_reflns_limit_k_min -8
_diffrn_reflns_limit_l_max 14
_diffrn_reflns_limit_l_min -14
_diffrn_reflns_number 3747
_diffrn_reflns_theta_full 27.48
_diffrn_reflns_theta_max 27.48
_diffrn_reflns_theta_min 3.45
_diffrn_standards_decay_% 0
_diffrn_standards_interval_count 0
_diffrn_standards_interval_time 0
_diffrn_standards_number 0
_exptl_absorpt_coefficient_mu 0.179
_exptl_absorpt_correction_T_max 0.968
_exptl_absorpt_correction_T_min 0.947
_exptl_absorpt_correction_type multi-scan
_exptl_absorpt_process_details '(ABSCOR; Higashi, 1995)'
_exptl_crystal_colour Colorless
_exptl_crystal_density_diffrn 1.557
_exptl_crystal_density_method 'not measured'
_exptl_crystal_description Prism
_exptl_crystal_F_000 188
_exptl_crystal_size_max 0.37
_exptl_crystal_size_mid 0.25
_exptl_crystal_size_min 0.18
_refine_diff_density_max 0.486
_refine_diff_density_min -0.299
_refine_ls_extinction_method none
_refine_ls_goodness_of_fit_ref 1.020
_refine_ls_hydrogen_treatment mixed
_refine_ls_matrix_type full
_refine_ls_number_parameters 124
_refine_ls_number_reflns 1710
_refine_ls_number_restraints 9
_refine_ls_restrained_S_all 1.018
_refine_ls_R_factor_all 0.0529
_refine_ls_R_factor_gt 0.0458
_refine_ls_shift/su_max 0.000
_refine_ls_shift/su_mean 0.000
_refine_ls_structure_factor_coef Fsqd
_refine_ls_weighting_details 'calc w = 1/[\s^2^(Fo^2^)+(0.0638P)^2^+0.1773P] where P = (Fo^2^+2Fc^2^)/3'
_refine_ls_weighting_scheme calc
_refine_ls_wR_factor_gt 0.1204
_refine_ls_wR_factor_ref 0.1220
_reflns_number_gt 1321
_reflns_number_total 1710
_reflns_threshold_expression I>2\s(I)
_cod_data_source_file ng6081.cif
_cod_data_source_block I
_cod_depositor_comments
;
The following automatic conversions were performed:
'_symmetry_cell_setting' value 'Triclinic' changed to 'triclinic'
according to '/home/saulius/struct/CIF-dictionaries/cif_core.dic'
dictionary named 'cif_core.dic' version 2.4.1 from
2010-06-29.

'_exptl_absorpt_correction_type' value 'Multi-scan' changed
to 'multi-scan' according to
'/home/saulius/struct/CIF-dictionaries/cif_core.dic' dictionary named
'cif_core.dic' version 2.4.1 from 2010-06-29.

Automatic conversion script
Id: cif_fix_enum 1527 2010-12-29 10:47:43Z saulius 

The following automatic conversions were performed:

'_symmetry_cell_setting' value 'Triclinic' changed to 'triclinic'
according to /home/saulius/struct/CIF-dictionaries/cif_core.dic
dictionary named 'cif_core.dic' version 2.4.1 from
2010-06-29.

'_exptl_absorpt_correction_type' value 'Multi-scan'
changed to 'multi-scan' according to
/home/saulius/struct/CIF-dictionaries/cif_core.dic dictionary named
'cif_core.dic' version 2.4.1 from 2010-06-29.

Automatic conversion script
Id: cif_fix_values 1715 2011-07-08 13:25:40Z adriana 
;
_cod_database_code 2205128

loop_
_symmetry_equiv_pos_as_xyz
'x, y, z'
'-x, -y, -z'

loop_
_atom_site_label
_atom_site_fract_x
_atom_site_fract_y
_atom_site_fract_z
_atom_site_U_iso_or_equiv
_atom_site_adp_type
_atom_site_calc_flag
_atom_site_refinement_flags
_atom_site_occupancy
_atom_site_type_symbol
Mg1 0.5000 0.5000 0.5000 0.0238(2) Uani d S 1 Mg
O1 0.2118(3) 0.5640(3) 0.20508(14) 0.0406(4) Uani d . 1 O
O2 0.1323(3) 0.8429(3) 0.32875(13) 0.0324(4) Uani d . 1 O
O3 -0.1693(3) 0.9040(3) 0.16086(13) 0.0359(4) Uani d . 1 O
O1W 0.3654(3) 0.3596(3) 0.63313(15) 0.0415(4) Uani d D 1 O
O2W 0.3078(3) 0.7349(3) 0.52992(14) 0.0364(4) Uani d D 1 O
O3W 0.1747(3) 0.2879(3) 0.37269(13) 0.0327(4) Uani d D 1 O
C1 0.1087(3) 0.7127(3) 0.22690(18) 0.0254(4) Uani d . 1 C
C2 -0.0627(4) 0.7318(3) 0.12087(17) 0.0269(4) Uani d . 1 C
C3 -0.3339(4) 0.9452(3) 0.07751(17) 0.0258(4) Uani d . 1 C
C4 -0.4347(4) 1.1132(4) 0.12022(18) 0.0297(4) Uani d . 1 C
C5 -0.3983(4) 0.8299(4) -0.04327(18) 0.0284(4) Uani d . 1 C
H1W1 0.225(3) 0.262(4) 0.635(3) 0.062 Uiso d D 1 H
H1W2 0.480(4) 0.357(5) 0.686(2) 0.062 Uiso d D 1 H
H2W1 0.181(4) 0.714(5) 0.567(2) 0.055 Uiso d D 1 H
H2W2 0.270(5) 0.788(5) 0.4705(17) 0.055 Uiso d D 1 H
H3W1 0.160(5) 0.341(4) 0.3126(16) 0.049 Uiso d D 1 H
H3W2 0.149(5) 0.1465(18) 0.351(2) 0.049 Uiso d D 1 H
H2A 0.0359 0.7676 0.0592 0.032 Uiso calc R 1 H
H2B -0.1967 0.5889 0.0874 0.032 Uiso calc R 1 H
H4 -0.3920 1.1896 0.2006 0.036 Uiso calc R 1 H
H5 -0.3304 0.7158 -0.0724 0.034 Uiso calc R 1 H

loop_
_atom_site_aniso_label
_atom_site_aniso_U_11
_atom_site_aniso_U_22
_atom_site_aniso_U_33
_atom_site_aniso_U_12
_atom_site_aniso_U_13
_atom_site_aniso_U_23
Mg1 0.0243(4) 0.0283(5) 0.0215(5) 0.0116(4) 0.0021(3) 0.0082(4)
O1 0.0523(9) 0.0456(10) 0.0341(8) 0.0344(8) -0.0004(7) 0.0084(7)
O2 0.0381(8) 0.0381(9) 0.0253(7) 0.0207(7) -0.0007(6) 0.0081(6)
O3 0.0465(9) 0.0428(9) 0.0246(7) 0.0311(7) -0.0060(6) 0.0035(6)
O1W 0.0283(8) 0.0647(12) 0.0379(9) 0.0121(8) 0.0051(7) 0.0301(8)
O2W 0.0435(9) 0.0444(10) 0.0322(8) 0.0272(8) 0.0076(7) 0.0132(7)
O3W 0.0376(8) 0.0298(8) 0.0291(8) 0.0108(7) -0.0010(6) 0.0065(6)
C1 0.0253(9) 0.0276(10) 0.0266(10) 0.0106(8) 0.0023(7) 0.0113(8)
C2 0.0311(10) 0.0279(10) 0.0246(9) 0.0150(8) -0.0005(8) 0.0069(8)
C3 0.0277(9) 0.0290(10) 0.0231(9) 0.0132(8) -0.0017(7) 0.0085(8)
C4 0.0374(10) 0.0330(11) 0.0197(9) 0.0178(9) -0.0025(8) 0.0025(8)
C5 0.0334(10) 0.0287(10) 0.0264(10) 0.0184(8) 0.0006(8) 0.0037(8)

loop_
_atom_type_symbol
_atom_type_description
_atom_type_scat_dispersion_real
_atom_type_scat_dispersion_imag
_atom_type_scat_source
C C 0.0033 0.0016 'International Tables Vol C Tables 4.2.6.8 and 6.1.1.4'
H H 0.0000 0.0000 'International Tables Vol C Tables 4.2.6.8 and 6.1.1.4'
O O 0.0106 0.0060 'International Tables Vol C Tables 4.2.6.8 and 6.1.1.4'
Mg Mg 0.0486 0.0363 'International Tables Vol C Tables 4.2.6.8 and 6.1.1.4'

loop_
_geom_angle_atom_site_label_1
_geom_angle_atom_site_label_2
_geom_angle_atom_site_label_3
_geom_angle_site_symmetry_1
_geom_angle_site_symmetry_3
_geom_angle
_geom_angle_publ_flag
O1w Mg1 O1w . 2_666 180 yes
O1w Mg1 O2w . . 92.50(7) yes
O1w Mg1 O3w . . 92.03(7) yes
O1w Mg1 O2w 2_666 . 87.50(7) yes
O1w Mg1 O3w 2_666 . 87.97(7) yes
O2w Mg1 O2w 2_666 . 180 yes
O2w Mg1 O3w 2_666 . 93.09(7) yes
O2w Mg1 O3w . . 86.91(7) yes
O3w Mg1 O3w 2_666 . 180 yes
Mg1 O1W H1W1 . . 131.6(19) no
Mg1 O1W H1W2 . . 114.4(19) no
Mg1 O2W H2W1 . . 121.2(19) no
Mg1 O2W H2W2 . . 117.1(18) no
Mg1 O3W H3W1 . . 110.9(18) no
Mg1 O3W H3W2 . . 120.1(18) no
O1 C1 O2 . . 124.82(18) no
O1 C1 C2 . . 115.75(18) no
O2 C1 C2 . . 119.41(17) no
O3 C2 C1 . . 108.70(16) no
O3 C2 H2A . . 110.0 no
O3 C2 H2B . . 110.0 no
O3 C3 C5 . . 124.55(18) no
O1W Mg1 O2W . 2_666 87.50(7) no
O1W Mg1 O2W 2_666 2_666 92.50(7) no
O1W Mg1 O3W . 2_666 87.97(7) no
O1W Mg1 O3W 2_666 2_666 92.03(7) no
O2W Mg1 O3W 2_666 2_666 86.91(7) no
O2W Mg1 O3W . 2_666 93.09(7) no
C1 C2 H2A . . 110.0 no
C1 C2 H2B . . 110.0 no
C3 O3 C2 . . 117.38(15) no
C3 C4 C5 . 2_475 120.27(18) no
C3 C4 H4 . . 119.9 no
C3 C5 C4 . 2_475 119.84(18) no
C3 C5 H5 . . 120.1 no
C4 C3 O3 . . 115.55(17) no
C4 C3 C5 . . 119.89(17) no
C4 C5 H5 2_475 . 120.1 no
C5 C4 H4 2_475 . 119.9 no
H1W1 O1W H1W2 . . 109.8(16) no
H2W1 O2W H2W2 . . 108(3) no
H3W1 O3W H3W2 . . 110.6(15) no
H2A C2 H2B . . 108.3 no

loop_
_geom_bond_atom_site_label_1
_geom_bond_atom_site_label_2
_geom_bond_site_symmetry_2
_geom_bond_distance
_geom_bond_publ_flag
Mg1 O1w . 2.0433(16) yes
Mg1 O2w . 2.0677(16) yes
Mg1 O3w . 2.1281(18) yes
O1 C1 . 1.237(2) yes
O2 C1 . 1.265(3) yes
Mg1 O1W 2_666 2.0433(16) no
Mg1 O2W 2_666 2.0677(16) no
Mg1 O3W 2_666 2.1281(18) no
O3 C2 . 1.408(2) no
O3 C3 . 1.385(2) no
O1W H1W1 . 0.85(2) no
O1W H1W2 . 0.84(2) no
O2W H2W1 . 0.86(2) no
O2W H2W2 . 0.86(2) no
O3W H3W1 . 0.84(2) no
O3W H3W2 . 0.85(2) no
C1 C2 . 1.531(3) no
C2 H2A . 0.9700 no
C2 H2B . 0.9700 no
C3 C4 . 1.372(3) no
C3 C5 . 1.398(3) no
C4 C5 2_475 1.401(3) no
C4 H4 . 0.9300 no
C5 C4 2_475 1.401(3) no
C5 H5 . 0.9300 no

loop_
_geom_hbond_atom_site_label_D
_geom_hbond_atom_site_label_H
_geom_hbond_atom_site_label_A
_geom_hbond_site_symmetry_A
_geom_hbond_distance_DH
_geom_hbond_distance_HA
_geom_hbond_distance_DA
_geom_hbond_angle_DHA
_geom_hbond_publ_flag
O1w H1w1 O2 2_566 0.85(2) 2.03(2) 2.823(2) 155(3) yes
O1w H1w2 O1 2_666 0.84(2) 1.90(2) 2.722(2) 163(3) yes
O2w H2w1 O3w 2_566 0.86(2) 2.16(2) 2.993(2) 164(2) yes
O2w H2w2 O2 . 0.86(2) 1.89(2) 2.740(2) 168(3) yes
O3w H3w1 O1 . 0.84(2) 2.06(2) 2.869(2) 161(2) yes
O3w H3w2 O2 1_545 0.85(2) 1.87(2) 2.707(2) 170(2) yes
O3w H3w2 O3 1_545 0.85(2) 2.58(2) 3.094(3) 120(2) yes

loop_
_geom_torsion_atom_site_label_1
_geom_torsion_atom_site_label_2
_geom_torsion_atom_site_label_3
_geom_torsion_atom_site_label_4
_geom_torsion_site_symmetry_4
_geom_torsion
_geom_torsion_publ_flag
O1 C1 C2 O3 . 178.66(17) no
O2 C1 C2 O3 . -0.1(3) no
O3 C3 C4 C5 2_475 179.43(19) no
O3 C3 C5 C4 2_475 -179.39(19) no
C2 O3 C3 C4 . 179.61(18) no
C2 O3 C3 C5 . -0.9(3) no
C3 O3 C2 C1 . -179.20(16) no
C4 O3 C2 C1 . -179.1(15) no
C4 C3 C5 C4 2_475 0.1(3) no
C5 C3 C4 C5 2_475 -0.1(3) no
